data_7249854
loop_
_publ_author_name
'Kaszubowski, Oskar'
'\'Slepokura, Katarzyna'
'Wojciechowski, Jakub'

_publ_section_title
;
 Same but different: structural diversity of cytidine
 5&#x2032;-monophosphate (CMP) (an)hydrates
;
_journal_name_full CrystEngComm
_journal_paper_doi 10.1039/D4CE00965G
_journal_year 2025
_chemical_absolute_configuration rmad
_chemical_formula_moiety 'C9 H14 N3 O8 P'
_chemical_formula_sum 'C9 H14 N3 O8 P'
_chemical_formula_weight 323.20
_space_group_crystal_system triclinic
_space_group_IT_number 1
_space_group_name_Hall 'P 1'
_space_group_name_H-M_alt 'P 1'
_atom_sites_solution_hydrogens geom
_atom_sites_solution_primary dual
_atom_sites_solution_secondary difmap
_audit_creation_method SHELXL-2019/3
_audit_update_record
;
2024-11-20 deposited with the CCDC.	2025-01-28 downloaded from the CCDC.
;
_cell_angle_alpha 76.85(2)
_cell_angle_beta 79.75(2)
_cell_angle_gamma 83.99(2)
_cell_formula_units_Z 1
_cell_length_a 4.7896(8)
_cell_length_b 8.1312(14)
_cell_length_c 8.4477(12)
_cell_measurement_reflns_used 3035
_cell_measurement_temperature 100(2)
_cell_measurement_theta_max 72.3270
_cell_measurement_theta_min 5.4390
_cell_volume 314.55(9)
_computing_cell_refinement 'CrysAlisPro 1.171.43.122a (Rigaku OD, 2024)'
_computing_data_collection 'CrysAlisPro 1.171.43.122a (Rigaku OD, 2024)'
_computing_data_reduction 'CrysAlisPro 1.171.43.122a (Rigaku OD, 2024)'
_computing_structure_refinement 'SHELXL-2019/2 (Sheldrick, 2019)'
_computing_structure_solution 'SHELXT-2019 (Sheldrick, 2019)'
_diffrn_ambient_temperature 100(2)
_diffrn_detector_area_resol_mean 10.0000
_diffrn_measured_fraction_theta_full 0.983
_diffrn_measured_fraction_theta_max 0.968
_diffrn_measurement_device_type 'Rigaku XtaLAB Synergy R, DW system, HyPix-Arc 150'
_diffrn_measurement_method 'omega scan'
_diffrn_radiation_type CuK\a
_diffrn_radiation_wavelength 1.5418
_diffrn_reflns_av_R_equivalents 0.0214
_diffrn_reflns_av_unetI/netI 0.0179
_diffrn_reflns_Laue_measured_fraction_full 0.983
_diffrn_reflns_Laue_measured_fraction_max 0.968
_diffrn_reflns_limit_h_max 3
_diffrn_reflns_limit_h_min -5
_diffrn_reflns_limit_k_max 10
_diffrn_reflns_limit_k_min -10
_diffrn_reflns_limit_l_max 10
_diffrn_reflns_limit_l_min -10
_diffrn_reflns_number 3810
_diffrn_reflns_point_group_measured_fraction_full 0.664
_diffrn_reflns_point_group_measured_fraction_max 0.644
_diffrn_reflns_theta_full 67.680
_diffrn_reflns_theta_max 74.320
_diffrn_reflns_theta_min 5.447
_diffrn_source 'Rotating-anode X-ray tube'
_exptl_absorpt_coefficient_mu 2.432
_exptl_absorpt_correction_T_max 0.996
_exptl_absorpt_correction_T_min 0.915
_exptl_absorpt_correction_type gaussian
_exptl_absorpt_process_details
;
CrysAlisPro 1.171.43.122a (Rigaku Oxford Diffraction, 2024)
Empirical absorption correction using spherical harmonics,
implemented in SCALE3 ABSPACK scaling algorithm.
;
_exptl_crystal_colour colourless
_exptl_crystal_density_diffrn 1.706
_exptl_crystal_description plate
_exptl_crystal_F_000 168
_exptl_crystal_size_max 0.058
_exptl_crystal_size_mid 0.032
_exptl_crystal_size_min 0.026
_refine_diff_density_max 0.561
_refine_diff_density_min -0.501
_refine_diff_density_rms 0.081
_refine_ls_abs_structure_details
;
 Classical Flack method preferred over Parsons because s.u. lower.
;
_refine_ls_abs_structure_Flack 0.03(4)
_refine_ls_extinction_method none
_refine_ls_goodness_of_fit_ref 1.100
_refine_ls_hydrogen_treatment mixed
_refine_ls_matrix_type full
_refine_ls_number_parameters 194
_refine_ls_number_reflns 1640
_refine_ls_number_restraints 3
_refine_ls_restrained_S_all 1.099
_refine_ls_R_factor_all 0.0493
_refine_ls_R_factor_gt 0.0485
_refine_ls_shift/su_max 0.000
_refine_ls_shift/su_mean 0.000
_refine_ls_structure_factor_coef Fsqd
_refine_ls_weighting_details 'w=1/[\s^2^(Fo^2^)+(0.1093P)^2^+0.0850P] where P=(Fo^2^+2Fc^2^)/3'
_refine_ls_weighting_scheme calc
_refine_ls_wR_factor_gt 0.1358
_refine_ls_wR_factor_ref 0.1371
_reflns_Friedel_coverage 0.330
_reflns_Friedel_fraction_full 0.344
_reflns_Friedel_fraction_max 0.319
_reflns_number_gt 1592
_reflns_number_total 1640
_reflns_threshold_expression 'I > 2\s(I)'
_cod_data_source_file d4ce00965g2.cif
_cod_data_source_block IV
_cod_database_code 7249854
_shelx_shelxl_version_number 2019/3
_shelx_space_group_comment
;
The symmetry employed for this shelxl refinement is uniquely defined
by the following loop, which should always be used as a source of
symmetry information in preference to the above space-group names.
They are only intended as comments.
;
_shelx_estimated_absorpt_t_min 0.872
_shelx_estimated_absorpt_t_max 0.939

loop_
_space_group_symop_operation_xyz
'x, y, z'

loop_
_atom_site_label
_atom_site_type_symbol
_atom_site_fract_x
_atom_site_fract_y
_atom_site_fract_z
_atom_site_U_iso_or_equiv
_atom_site_adp_type
_atom_site_occupancy
_atom_site_site_symmetry_order
_atom_site_calc_flag
_atom_site_refinement_flags_posn
_atom_site_refinement_flags_adp
_atom_site_refinement_flags_occupancy
_atom_site_disorder_assembly
_atom_site_disorder_group
P1 P 0.68000(17) 0.83000(12) 0.70000(12) 0.0223(3) Uani 1 1 d . . . . .
O11 O 0.7640(7) 1.0063(4) 0.6859(4) 0.0248(7) Uani 1 1 d . . . . .
O12 O 0.4051(8) 0.7796(4) 0.8087(4) 0.0265(8) Uani 1 1 d . . . . .
O13 O 0.9273(8) 0.6964(4) 0.7573(5) 0.0280(8) Uani 1 1 d . . . . .
H13 H 1.072829 0.747119 0.754222 0.07(3) Uiso 1 1 calc R . . . .
O2 O 0.4123(8) 0.1783(5) 0.3687(5) 0.0296(8) Uani 1 1 d . . . . .
O2' O 0.8663(9) 0.4783(5) 0.0626(4) 0.0302(9) Uani 1 1 d . . . . .
H2O H 0.844595 0.554836 -0.020678 0.045 Uiso 1 1 calc R U . . .
O3' O 0.6226(9) 0.8193(5) 0.0785(5) 0.0307(8) Uani 1 1 d . . . . .
H3O H 0.534060 0.787774 0.014489 0.046 Uiso 1 1 calc R U . . .
O4' O 0.9594(7) 0.5288(4) 0.3844(4) 0.0254(7) Uani 1 1 d . . . . .
O5' O 0.6488(7) 0.7991(4) 0.5234(4) 0.0250(8) Uani 1 1 d . . . . .
N1 N 0.5687(9) 0.3612(5) 0.4985(5) 0.0235(8) Uani 1 1 d . . . . .
N3 N 0.1970(9) 0.1899(5) 0.6304(6) 0.0263(9) Uani 1 1 d . . . . .
H3 H 0.071318 0.120132 0.625943 0.032 Uiso 1 1 calc R U . . .
N4 N -0.0078(11) 0.1782(6) 0.8989(6) 0.0322(10) Uani 1 1 d . . . . .
H41 H -0.121083 0.104025 0.888676 0.039 Uiso 1 1 calc R U . . .
H42 H -0.021961 0.209739 0.993163 0.039 Uiso 1 1 calc R U . . .
C2 C 0.3950(11) 0.2384(6) 0.4912(6) 0.0252(10) Uani 1 1 d . . . . .
C4 C 0.1825(12) 0.2419(6) 0.7734(7) 0.0261(10) Uani 1 1 d . . . . .
C5 C 0.3718(12) 0.3626(7) 0.7784(7) 0.0281(11) Uani 1 1 d . . . . .
H5 H 0.367765 0.404524 0.875014 0.034 Uiso 1 1 calc R U . . .
C6 C 0.5585(11) 0.4157(6) 0.6403(7) 0.0262(10) Uani 1 1 d . . . . .
H6 H 0.689099 0.495172 0.642408 0.031 Uiso 1 1 calc R U . . .
C1' C 0.7873(11) 0.4143(6) 0.3514(6) 0.0252(10) Uani 1 1 d . . . . .
H1' H 0.908271 0.312534 0.326582 0.030 Uiso 1 1 calc R U . . .
C2' C 0.6579(11) 0.5061(6) 0.1979(6) 0.0248(10) Uani 1 1 d . . . . .
H2' H 0.469728 0.464579 0.195476 0.030 Uiso 1 1 calc R U . . .
C3' C 0.6327(11) 0.6900(6) 0.2214(6) 0.0260(10) Uani 1 1 d . . . . .
H3' H 0.464134 0.706417 0.306422 0.031 Uiso 1 1 calc R U . . .
C4' C 0.9023(11) 0.6986(6) 0.2876(6) 0.0253(10) Uani 1 1 d . . . . .
H4' H 1.060846 0.723643 0.192991 0.030 Uiso 1 1 calc R U . . .
C5' C 0.8857(11) 0.8298(6) 0.3925(6) 0.0266(11) Uani 1 1 d . . . . .
H5'2 H 1.063873 0.821656 0.438622 0.032 Uiso 1 1 calc R U . . .
H5'1 H 0.860851 0.944931 0.324046 0.032 Uiso 1 1 calc R U . . .

loop_
_atom_site_aniso_label
_atom_site_aniso_U_11
_atom_site_aniso_U_22
_atom_site_aniso_U_33
_atom_site_aniso_U_23
_atom_site_aniso_U_13
_atom_site_aniso_U_12
P1 0.0214(6) 0.0209(5) 0.0268(6) -0.0070(4) -0.0062(4) -0.0027(4)
O11 0.0225(18) 0.0211(16) 0.0332(18) -0.0081(13) -0.0076(14) -0.0025(13)
O12 0.0217(18) 0.0296(18) 0.0293(18) -0.0072(14) -0.0044(14) -0.0044(14)
O13 0.026(2) 0.0221(16) 0.0374(19) -0.0058(14) -0.0106(15) -0.0015(15)
O2 0.029(2) 0.0302(19) 0.0350(19) -0.0137(15) -0.0094(15) -0.0047(15)
O2' 0.036(2) 0.0258(19) 0.0285(18) -0.0070(15) -0.0041(16) -0.0001(15)
O3' 0.035(2) 0.0305(18) 0.0294(19) -0.0079(15) -0.0105(15) -0.0040(16)
O4' 0.0204(17) 0.0259(17) 0.0332(18) -0.0090(14) -0.0089(14) -0.0030(13)
O5' 0.0224(18) 0.0270(16) 0.0277(18) -0.0081(14) -0.0064(13) -0.0026(13)
N1 0.022(2) 0.0217(19) 0.030(2) -0.0085(15) -0.0065(16) -0.0021(15)
N3 0.023(2) 0.022(2) 0.036(2) -0.0094(16) -0.0060(17) -0.0047(16)
N4 0.029(2) 0.032(2) 0.040(3) -0.012(2) -0.0055(19) -0.0088(18)
C2 0.021(2) 0.025(2) 0.032(3) -0.0066(19) -0.0098(19) -0.0018(18)
C4 0.025(3) 0.023(2) 0.031(2) -0.0063(19) -0.007(2) 0.0002(19)
C5 0.025(3) 0.029(2) 0.033(2) -0.011(2) -0.005(2) -0.0022(19)
C6 0.025(3) 0.019(2) 0.034(2) -0.0062(18) -0.006(2) -0.0008(18)
C1' 0.021(2) 0.023(2) 0.031(2) -0.0066(18) -0.0049(19) -0.0008(18)
C2' 0.021(2) 0.029(2) 0.026(2) -0.0090(18) -0.0045(18) -0.0019(18)
C3' 0.026(3) 0.024(2) 0.029(2) -0.0073(18) -0.0066(19) -0.0010(18)
C4' 0.021(2) 0.027(2) 0.030(2) -0.0085(19) -0.0057(18) -0.0030(19)
C5' 0.025(3) 0.030(3) 0.027(2) -0.009(2) -0.002(2) -0.005(2)

loop_
_atom_type_symbol
_atom_type_description
_atom_type_scat_dispersion_real
_atom_type_scat_dispersion_imag
_atom_type_scat_source
C C 0.0181 0.0091 'International Tables Vol C Tables 4.2.6.8 and 6.1.1.4'
H H 0.0000 0.0000 'International Tables Vol C Tables 4.2.6.8 and 6.1.1.4'
N N 0.0311 0.0180 'International Tables Vol C Tables 4.2.6.8 and 6.1.1.4'
O O 0.0492 0.0322 'International Tables Vol C Tables 4.2.6.8 and 6.1.1.4'
P P 0.2955 0.4335 'International Tables Vol C Tables 4.2.6.8 and 6.1.1.4'

loop_
_geom_angle_atom_site_label_1
_geom_angle_atom_site_label_2
_geom_angle_atom_site_label_3
_geom_angle
_geom_angle_site_symmetry_1
_geom_angle_site_symmetry_3
_geom_angle_publ_flag
O12 P1 O11 117.3(2) . . ?
O12 P1 O13 108.7(2) . . ?
O11 P1 O13 109.87(19) . . ?
O12 P1 O5' 104.9(2) . . yes
O11 P1 O5' 110.9(2) . . yes
O13 P1 O5' 104.27(19) . . yes
P1 O13 H13 109.5 . . ?
C2' O2' H2O 109.5 . . ?
C3' O3' H3O 109.5 . . ?
C1' O4' C4' 110.0(4) . . ?
C5' O5' P1 118.3(3) . . ?
C6 N1 C2 120.9(4) . . ?
C6 N1 C1' 122.1(4) . . ?
C2 N1 C1' 116.7(4) . . ?
C4 N3 C2 124.7(5) . . ?
C4 N3 H3 117.7 . . ?
C2 N3 H3 117.7 . . ?
C4 N4 H41 120.0 . . ?
C4 N4 H42 120.0 . . ?
H41 N4 H42 120.0 . . ?
O2 C2 N3 122.2(5) . . ?
O2 C2 N1 122.4(5) . . ?
N3 C2 N1 115.4(4) . . ?
N4 C4 N3 118.1(5) . . ?
N4 C4 C5 123.8(5) . . ?
N3 C4 C5 118.1(5) . . ?
C6 C5 C4 117.4(5) . . ?
C6 C5 H5 121.3 . . ?
C4 C5 H5 121.3 . . ?
C5 C6 N1 123.3(5) . . ?
C5 C6 H6 118.4 . . ?
N1 C6 H6 118.4 . . ?
O4' C1' N1 109.3(4) . . ?
O4' C1' C2' 106.7(4) . . ?
N1 C1' C2' 113.0(4) . . ?
O4' C1' H1' 109.3 . . ?
N1 C1' H1' 109.3 . . ?
C2' C1' H1' 109.3 . . ?
O2' C2' C1' 104.7(4) . . ?
O2' C2' C3' 113.3(4) . . ?
C1' C2' C3' 100.3(4) . . ?
O2' C2' H2' 112.6 . . ?
C1' C2' H2' 112.6 . . ?
C3' C2' H2' 112.6 . . ?
O3' C3' C4' 108.9(4) . . ?
O3' C3' C2' 116.6(4) . . ?
C4' C3' C2' 102.1(4) . . ?
O3' C3' H3' 109.6 . . ?
C4' C3' H3' 109.6 . . ?
C2' C3' H3' 109.6 . . ?
O4' C4' C3' 105.3(4) . . ?
O4' C4' C5' 110.4(4) . . ?
C3' C4' C5' 114.6(4) . . ?
O4' C4' H4' 108.8 . . ?
C3' C4' H4' 108.8 . . ?
C5' C4' H4' 108.8 . . ?
O5' C5' C4' 108.8(4) . . ?
O5' C5' H5'2 109.9 . . ?
C4' C5' H5'2 109.9 . . ?
O5' C5' H5'1 109.9 . . ?
C4' C5' H5'1 109.9 . . ?
H5'2 C5' H5'1 108.3 . . ?

loop_
_geom_bond_atom_site_label_1
_geom_bond_atom_site_label_2
_geom_bond_distance
_geom_bond_site_symmetry_2
_geom_bond_publ_flag
P1 O12 1.502(4) . yes
P1 O11 1.502(3) . yes
P1 O13 1.585(4) . yes
P1 O5' 1.603(4) . yes
O13 H13 0.8400 . ?
O2 C2 1.227(6) . ?
O2' C2' 1.421(6) . ?
O2' H2O 0.8400 . ?
O3' C3' 1.413(6) . ?
O3' H3O 0.8400 . ?
O4' C1' 1.409(6) . ?
O4' C4' 1.462(6) . ?
O5' C5' 1.435(6) . ?
N1 C6 1.361(7) . ?
N1 C2 1.383(6) . ?
N1 C1' 1.488(6) . ?
N3 C4 1.357(7) . ?
N3 C2 1.381(7) . ?
N3 H3 0.8800 . ?
N4 C4 1.315(7) . ?
N4 H41 0.8800 . ?
N4 H42 0.8800 . ?
C4 C5 1.416(8) . ?
C5 C6 1.352(8) . ?
C5 H5 0.9500 . ?
C6 H6 0.9500 . ?
C1' C2' 1.540(7) . ?
C1' H1' 1.0000 . ?
C2' C3' 1.542(7) . ?
C2' H2' 1.0000 . ?
C3' C4' 1.509(7) . ?
C3' H3' 1.0000 . ?
C4' C5' 1.521(7) . ?
C4' H4' 1.0000 . ?
C5' H5'2 0.9900 . ?
C5' H5'1 0.9900 . ?

loop_
_geom_hbond_atom_site_label_D
_geom_hbond_atom_site_label_H
_geom_hbond_atom_site_label_A
_geom_hbond_distance_DH
_geom_hbond_distance_HA
_geom_hbond_distance_DA
_geom_hbond_angle_DHA
_geom_hbond_site_symmetry_A
O13 H13 O12 0.84 1.79 2.588(5) 156.9 1_655
O2' H2O O13 0.84 1.96 2.764(5) 159.4 1_554
O3' H3O O12 0.84 1.96 2.763(5) 159.0 1_554
N3 H3 O11 0.88 1.76 2.595(6) 158.2 1_445
N4 H41 O11 0.88 2.22 2.924(6) 137.2 1_445
N4 H42 O2' 0.88 2.37 3.027(6) 131.4 1_456
C6 H6 O13 0.95 2.54 3.435(7) 158.0 .
C6 H6 O5' 0.95 2.45 3.100(6) 125.7 .

loop_
_geom_torsion_atom_site_label_1
_geom_torsion_atom_site_label_2
_geom_torsion_atom_site_label_3
_geom_torsion_atom_site_label_4
_geom_torsion
_geom_torsion_site_symmetry_1
_geom_torsion_site_symmetry_2
_geom_torsion_site_symmetry_3
_geom_torsion_site_symmetry_4
_geom_torsion_publ_flag
O12 P1 O5' C5' -177.5(3) . . . . ?
O11 P1 O5' C5' 54.9(4) . . . . ?
O13 P1 O5' C5' -63.3(4) . . . . ?
C4 N3 C2 O2 174.6(5) . . . . ?
C4 N3 C2 N1 -6.4(7) . . . . ?
C6 N1 C2 O2 -175.0(5) . . . . ?
C1' N1 C2 O2 -1.9(7) . . . . ?
C6 N1 C2 N3 6.0(7) . . . . ?
C1' N1 C2 N3 179.1(4) . . . . ?
C2 N3 C4 N4 -176.4(5) . . . . ?
C2 N3 C4 C5 4.0(7) . . . . ?
N4 C4 C5 C6 179.3(5) . . . . ?
N3 C4 C5 C6 -1.1(7) . . . . ?
C4 C5 C6 N1 1.1(8) . . . . ?
C2 N1 C6 C5 -3.8(8) . . . . ?
C1' N1 C6 C5 -176.4(4) . . . . ?
C4' O4' C1' N1 -109.9(4) . . . . ?
C4' O4' C1' C2' 12.6(5) . . . . ?
C6 N1 C1' O4' -2.3(6) . . . . ?
C2 N1 C1' O4' -175.2(4) . . . . yes
C6 N1 C1' C2' -120.9(5) . . . . ?
C2 N1 C1' C2' 66.2(5) . . . . ?
O4' C1' C2' O2' 85.6(4) . . . . ?
N1 C1' C2' O2' -154.3(4) . . . . ?
O4' C1' C2' C3' -32.0(5) . . . . ?
N1 C1' C2' C3' 88.1(5) . . . . ?
O2' C2' C3' O3' 46.0(6) . . . . ?
C1' C2' C3' O3' 157.1(4) . . . . ?
O2' C2' C3' C4' -72.5(5) . . . . ?
C1' C2' C3' C4' 38.5(5) . . . . ?
C1' O4' C4' C3' 12.9(5) . . . . ?
C1' O4' C4' C5' 137.2(4) . . . . ?
O3' C3' C4' O4' -156.5(4) . . . . ?
C2' C3' C4' O4' -32.6(5) . . . . ?
O3' C3' C4' C5' 81.9(5) . . . . ?
C2' C3' C4' C5' -154.1(4) . . . . ?
P1 O5' C5' C4' 143.5(3) . . . . ?
O4' C4' C5' O5' -63.7(5) . . . . ?
C3' C4' C5' O5' 55.0(6) . . . . ?
